data_7053833
loop_
_publ_author_name
'Thomas, Lynne H.'
'Florence, Alastair J.'
'Wilson, Chick C.'

_publ_section_title
;
 Hydrogen atom behaviour imaged in a short intramolecular hydrogen bond
 using the combined approach of X-ray and neutron diffraction
;
_journal_issue 12
_journal_name_full 'New Journal of Chemistry'
_journal_page_first 2486
_journal_paper_doi 10.1039/b908915b
_journal_volume 33
_journal_year 2009
_chemical_formula_sum 'C15 H12 O2'
_chemical_formula_weight 224.25
_chemical_name_systematic
;
dibenzoylmethane
;
_space_group_IT_number 61
_symmetry_cell_setting orthorhombic
_symmetry_space_group_name_Hall '-P 2ac 2ab'
_symmetry_space_group_name_H-M 'P b c a'
_atom_sites_solution_hydrogens difmap
_atom_sites_solution_primary direct
_atom_sites_solution_secondary difmap
_audit_creation_date 2009-03-29T18:26:39-00:00
_audit_creation_method 'WinGX routine CIF_UPDATE'
_cell_angle_alpha 90
_cell_angle_beta 90
_cell_angle_gamma 90
_cell_formula_units_Z 8
_cell_length_a 8.7669(6)
_cell_length_b 10.8752(8)
_cell_length_c 24.5043(18)
_cell_measurement_reflns_used 10321
_cell_measurement_temperature 293(2)
_cell_measurement_theta_max 144.32
_cell_measurement_theta_min 13.47
_cell_volume 2336.3(3)
_computing_cell_refinement 'CrystalClear 1.4.0 (Rigaku, 2008)'
_computing_data_collection 'CrystalClear 1.4.0 (Rigaku, 2008)'
_computing_data_reduction 'CrystalClear 1.4.0 (Rigaku, 2008)'
_computing_molecular_graphics 'ORTEP (Farrugia, 1997), Mercury (McRae, 2006)'
_computing_structure_refinement 'SHELXL-97 (Sheldrick, 1997)'
_computing_structure_solution 'SHELXS97 (Sheldrick, 1997)'
_diffrn_ambient_temperature 293(2)
_diffrn_measured_fraction_theta_full 0.987
_diffrn_measured_fraction_theta_max 0.987
_diffrn_measurement_device_type
;
'Rigaku R-AXIS RAPID IP Image Plate diffractometer'
;
_diffrn_measurement_method \w
_diffrn_radiation_monochromator graphite
_diffrn_radiation_type CuK\a
_diffrn_radiation_wavelength 1.54186
_diffrn_reflns_av_R_equivalents 0.0281
_diffrn_reflns_av_unetI/netI 0.0173
_diffrn_reflns_limit_h_max 10
_diffrn_reflns_limit_h_min -8
_diffrn_reflns_limit_k_max 13
_diffrn_reflns_limit_k_min -12
_diffrn_reflns_limit_l_max 29
_diffrn_reflns_limit_l_min -24
_diffrn_reflns_number 18611
_diffrn_reflns_theta_full 72.10
_diffrn_reflns_theta_max 72.10
_diffrn_reflns_theta_min 6.73
_exptl_absorpt_coefficient_mu 0.673
_exptl_absorpt_correction_type none
_exptl_crystal_colour white
_exptl_crystal_density_diffrn 1.275
_exptl_crystal_density_method 'not measured'
_exptl_crystal_description block
_exptl_crystal_F_000 944
_exptl_crystal_size_max 0.4
_exptl_crystal_size_mid 0.2
_exptl_crystal_size_min 0.1
_refine_diff_density_max 0.099
_refine_diff_density_min -0.113
_refine_diff_density_rms 0.027
_refine_ls_extinction_coef 0.0026(2)
_refine_ls_extinction_expression Fc^*^=kFc[1+0.001xFc^2^\l^3^/sin(2\q)]^-1/4^
_refine_ls_extinction_method SHELXL
_refine_ls_goodness_of_fit_ref 1.096
_refine_ls_hydrogen_treatment refall
_refine_ls_matrix_type full
_refine_ls_number_parameters 203
_refine_ls_number_reflns 2273
_refine_ls_number_restraints 0
_refine_ls_restrained_S_all 1.096
_refine_ls_R_factor_all 0.0586
_refine_ls_R_factor_gt 0.0371
_refine_ls_shift/su_max 0.001
_refine_ls_shift/su_mean 0
_refine_ls_structure_factor_coef Fsqd
_refine_ls_weighting_details 'calc w=1/[\s^2^(Fo^2^)+(0.0379P)^2^+0.3453P] where P=(Fo^2^+2Fc^2^)/3'
_refine_ls_weighting_scheme calc
_refine_ls_wR_factor_gt 0.0870
_refine_ls_wR_factor_ref 0.1096
_reflns_number_gt 1580
_reflns_number_total 2273
_reflns_threshold_expression >2sigma(I)
_cod_data_source_file b908915bsup1.cif
_cod_data_source_block dbmrt_cu
_cod_original_sg_symbol_H-M Pbca
_cod_database_code 7053833

loop_
_symmetry_equiv_pos_as_xyz
'x, y, z'
'-x+1/2, -y, z+1/2'
'x+1/2, -y+1/2, -z'
'-x, y+1/2, -z+1/2'
'-x, -y, -z'
'x-1/2, y, -z-1/2'
'-x-1/2, y-1/2, z'
'x, -y-1/2, z-1/2'

loop_
_atom_site_label
_atom_site_type_symbol
_atom_site_fract_x
_atom_site_fract_y
_atom_site_fract_z
_atom_site_U_iso_or_equiv
_atom_site_adp_type
_atom_site_occupancy
_atom_site_symmetry_multiplicity
_atom_site_calc_flag
C1 C 0.18822(17) 0.94335(14) 0.51887(6) 0.0582(4) Uani 1 1 d
C2 C 0.0858(2) 0.87841(17) 0.55189(8) 0.0702(5) Uani 1 1 d
C3 C 0.0435(2) 0.92439(19) 0.60215(8) 0.0782(5) Uani 1 1 d
C4 C 0.0998(2) 1.03490(19) 0.62032(8) 0.0767(5) Uani 1 1 d
C5 C 0.1992(2) 1.10008(19) 0.58800(7) 0.0748(5) Uani 1 1 d
C6 C 0.2435(2) 1.05513(17) 0.53783(6) 0.0663(4) Uani 1 1 d
C7 C 0.47011(18) 0.96627(15) 0.33827(6) 0.0602(4) Uani 1 1 d
C8 C 0.5251(2) 0.89690(19) 0.29458(7) 0.0726(5) Uani 1 1 d
C9 C 0.6237(2) 0.9482(2) 0.25722(7) 0.0834(6) Uani 1 1 d
C10 C 0.6679(2) 1.0694(2) 0.26195(7) 0.0847(6) Uani 1 1 d
C11 C 0.6141(2) 1.1391(2) 0.30488(7) 0.0802(5) Uani 1 1 d
C12 C 0.5167(2) 1.08813(17) 0.34305(7) 0.0691(5) Uani 1 1 d
C13 C 0.23060(18) 0.89413(15) 0.46453(6) 0.0616(4) Uani 1 1 d
C14 C 0.33312(18) 0.95428(16) 0.42915(6) 0.0619(4) Uani 1 1 d
C15 C 0.36437(18) 0.90830(14) 0.37773(6) 0.0605(4) Uani 1 1 d
O16 O 0.16913(14) 0.79194(10) 0.44988(5) 0.0791(4) Uani 1 1 d
O17 O 0.29964(15) 0.80638(11) 0.36105(5) 0.0802(4) Uani 1 1 d
H18 H 0.046(2) 0.8015(16) 0.5373(7) 0.085(6) Uiso 1 1 d
H19 H -0.027(2) 0.8781(17) 0.6248(8) 0.093(6) Uiso 1 1 d
H20 H 0.069(2) 1.0670(16) 0.6575(7) 0.090(6) Uiso 1 1 d
H21 H 0.239(2) 1.1800(18) 0.6001(7) 0.088(6) Uiso 1 1 d
H22 H 0.3119(18) 1.1047(14) 0.5148(6) 0.073(5) Uiso 1 1 d
H23 H 0.4912(19) 0.8113(17) 0.2915(7) 0.082(6) Uiso 1 1 d
H24 H 0.661(2) 0.8978(17) 0.2277(8) 0.101(6) Uiso 1 1 d
H25 H 0.738(2) 1.1100(17) 0.2355(8) 0.100(6) Uiso 1 1 d
H26 H 0.644(2) 1.2269(18) 0.3087(7) 0.093(6) Uiso 1 1 d
H27 H 0.4808(18) 1.1379(15) 0.3742(7) 0.075(5) Uiso 1 1 d
H28 H 0.3811(18) 1.0313(15) 0.4409(6) 0.072(5) Uiso 1 1 d
H29 H 0.225(3) 0.779(2) 0.4029(11) 0.146(8) Uiso 1 1 d

loop_
_atom_site_aniso_label
_atom_site_aniso_U_11
_atom_site_aniso_U_22
_atom_site_aniso_U_33
_atom_site_aniso_U_23
_atom_site_aniso_U_13
_atom_site_aniso_U_12
C1 0.0549(9) 0.0588(10) 0.0609(9) 0.0121(7) -0.0048(7) 0.0032(7)
C2 0.0661(11) 0.0623(11) 0.0822(12) 0.0134(9) 0.0022(9) -0.0019(9)
C3 0.0710(12) 0.0844(14) 0.0791(12) 0.0211(10) 0.0150(9) 0.0011(10)
C4 0.0773(12) 0.0875(14) 0.0654(10) 0.0077(10) 0.0095(9) 0.0022(10)
C5 0.0819(12) 0.0795(13) 0.0630(10) 0.0028(9) 0.0064(9) -0.0102(10)
C6 0.0676(10) 0.0719(11) 0.0595(9) 0.0082(8) 0.0032(8) -0.0084(9)
C7 0.0618(9) 0.0649(10) 0.0539(8) -0.0025(7) -0.0058(7) 0.0109(8)
C8 0.0760(11) 0.0796(13) 0.0621(10) -0.0141(9) -0.0058(9) 0.0079(10)
C9 0.0835(13) 0.1074(17) 0.0592(10) -0.0179(11) 0.0019(9) 0.0144(12)
C10 0.0833(13) 0.1076(17) 0.0630(11) 0.0013(11) 0.0101(9) 0.0038(12)
C11 0.0917(14) 0.0782(14) 0.0706(11) 0.0025(10) 0.0110(10) 0.0022(11)
C12 0.0784(11) 0.0697(12) 0.0591(9) -0.0015(8) 0.0068(8) 0.0110(9)
C13 0.0625(10) 0.0556(10) 0.0666(9) 0.0067(7) -0.0092(8) 0.0038(8)
C14 0.0636(10) 0.0602(10) 0.0620(9) -0.0008(8) -0.0001(7) -0.0023(8)
C15 0.0647(10) 0.0538(9) 0.0631(9) -0.0015(7) -0.0103(7) 0.0075(8)
O16 0.0941(9) 0.0631(8) 0.0801(8) 0.0040(6) -0.0045(7) -0.0124(6)
O17 0.1000(9) 0.0649(8) 0.0758(8) -0.0080(6) -0.0052(7) -0.0053(7)

loop_
_atom_type_symbol
_atom_type_description
_atom_type_scat_dispersion_real
_atom_type_scat_dispersion_imag
_atom_type_scat_source
C C 0.0181 0.0091 'International Tables Vol C Tables 4.2.6.8 and 6.1.1.4'
H H 0 0 'International Tables Vol C Tables 4.2.6.8 and 6.1.1.4'
O O 0.0492 0.0322 'International Tables Vol C Tables 4.2.6.8 and 6.1.1.4'

loop_
_geom_angle_atom_site_label_1
_geom_angle_atom_site_label_2
_geom_angle_atom_site_label_3
_geom_angle
C6 C1 C2 118.16(16)
C6 C1 C13 121.95(14)
C2 C1 C13 119.86(16)
C3 C2 C1 120.36(18)
C3 C2 H18 122.8(11)
C1 C2 H18 116.8(10)
C2 C3 C4 120.66(18)
C2 C3 H19 119.5(11)
C4 C3 H19 119.8(11)
C5 C4 C3 119.49(18)
C5 C4 H20 120.5(11)
C3 C4 H20 120.0(11)
C6 C5 C4 120.64(19)
C6 C5 H21 118.8(10)
C4 C5 H21 120.6(10)
C5 C6 C1 120.68(16)
C5 C6 H22 119.3(9)
C1 C6 H22 119.9(9)
C8 C7 C12 118.55(16)
C8 C7 C15 119.15(16)
C12 C7 C15 122.30(14)
C9 C8 C7 120.50(19)
C9 C8 H23 121.6(10)
C7 C8 H23 117.9(10)
C8 C9 C10 120.54(19)
C8 C9 H24 118.6(11)
C10 C9 H24 120.8(11)
C11 C10 C9 119.6(2)
C11 C10 H25 117.6(11)
C9 C10 H25 122.9(11)
C12 C11 C10 120.4(2)
C12 C11 H26 118.8(11)
C10 C11 H26 120.8(11)
C11 C12 C7 120.43(17)
C11 C12 H27 120.0(10)
C7 C12 H27 119.6(10)
O16 C13 C14 119.76(15)
O16 C13 C1 117.24(15)
C14 C13 C1 123.00(15)
C15 C14 C13 121.25(16)
C15 C14 H28 119.5(9)
C13 C14 H28 119.3(9)
O17 C15 C14 120.27(15)
O17 C15 C7 115.32(14)
C14 C15 C7 124.41(15)
C13 O16 H29 101.0(11)
C15 O17 H29 100.0(11)

loop_
_geom_bond_atom_site_label_1
_geom_bond_atom_site_label_2
_geom_bond_distance
C1 C6 1.389(2)
C1 C2 1.400(2)
C1 C13 1.482(2)
C2 C3 1.380(3)
C2 H18 0.974(17)
C3 C4 1.373(3)
C3 H19 0.974(19)
C4 C5 1.374(2)
C4 H20 1.011(18)
C5 C6 1.379(2)
C5 H21 0.983(19)
C6 H22 0.985(16)
C7 C8 1.396(2)
C7 C12 1.392(2)
C7 C15 1.480(2)
C8 C9 1.377(3)
C8 H23 0.980(18)
C9 C10 1.378(3)
C9 H24 0.964(19)
C10 C11 1.380(3)
C10 H25 0.99(2)
C11 C12 1.383(2)
C11 H26 0.993(19)
C12 H27 0.987(16)
C13 O16 1.2862(18)
C13 C14 1.410(2)
C14 C15 1.383(2)
C14 H28 0.981(16)
C15 O17 1.3106(18)
O16 H29 1.26(3)
O17 H29 1.25(3)

loop_
_geom_torsion_atom_site_label_1
_geom_torsion_atom_site_label_2
_geom_torsion_atom_site_label_3
_geom_torsion_atom_site_label_4
_geom_torsion
C6 C1 C2 C3 -0.9(2)
C13 C1 C2 C3 -178.89(15)
C1 C2 C3 C4 0.7(3)
C2 C3 C4 C5 0.0(3)
C3 C4 C5 C6 -0.5(3)
C4 C5 C6 C1 0.3(3)
C2 C1 C6 C5 0.4(2)
C13 C1 C6 C5 178.39(15)
C12 C7 C8 C9 0.2(2)
C15 C7 C8 C9 -179.96(15)
C7 C8 C9 C10 -0.9(3)
C8 C9 C10 C11 0.7(3)
C9 C10 C11 C12 0.2(3)
C10 C11 C12 C7 -0.8(3)
C8 C7 C12 C11 0.6(2)
C15 C7 C12 C11 -179.16(15)
C6 C1 C13 O16 -177.58(14)
C2 C1 C13 O16 0.3(2)
C6 C1 C13 C14 2.2(2)
C2 C1 C13 C14 -179.87(14)
O16 C13 C14 C15 2.8(2)
C1 C13 C14 C15 -176.98(14)
C13 C14 C15 O17 -0.6(2)
C13 C14 C15 C7 179.84(14)
C8 C7 C15 O17 -16.9(2)
C12 C7 C15 O17 162.86(15)
C8 C7 C15 C14 162.60(15)
C12 C7 C15 C14 -17.6(2)
